data_4331519
loop_
_publ_author_name
'Halper, Sara R.'
'Cohen, Seth M.'

_publ_section_title
;
 Self-Assembly of Heteroleptic [Cu(dipyrrinato)(hfacac)] Complexes
 Directed by Fluorine&#x2212;Fluorine Interactions
;
_journal_issue 12
_journal_name_full 'Inorganic Chemistry'
_journal_page_first 4139
_journal_page_last 4141
_journal_paper_doi 10.1021/ic0504442
_journal_volume 44
_journal_year 2005
_chemical_formula_sum 'C23.5 H13.5 Cl1.5 Cu F6 N3 O2'
_chemical_formula_weight 600.59
_chemical_name_systematic
; 
 ? 
;
_space_group_IT_number 14
_symmetry_cell_setting monoclinic
_symmetry_space_group_name_Hall '-P 2yn'
_symmetry_space_group_name_H-M 'P 1 21/n 1'
_atom_sites_solution_hydrogens geom
_atom_sites_solution_primary direct
_atom_sites_solution_secondary difmap
_audit_creation_method SHELXL-97
_cell_angle_alpha 90.00
_cell_angle_beta 94.2830(10)
_cell_angle_gamma 90.00
_cell_formula_units_Z 8
_cell_length_a 15.7479(14)
_cell_length_b 9.6616(8)
_cell_length_c 32.162(3)
_cell_measurement_reflns_used 6175
_cell_measurement_temperature 100(2)
_cell_measurement_theta_max 27.04
_cell_measurement_theta_min 2.20
_cell_volume 4879.8(7)
_computing_cell_refinement 'Bruker SMART'
_computing_data_collection 'Bruker SMART'
_computing_data_reduction 'Bruker SAINT'
_computing_molecular_graphics 'Bruker SHELXTL'
_computing_publication_material 'Bruker SHELXTL'
_computing_structure_refinement 'SHELXL-97 (Sheldrick, 1997)'
_computing_structure_solution 'SHELXS-97 (Sheldrick, 1990)'
_diffrn_ambient_temperature 100(2)
_diffrn_measured_fraction_theta_full 0.978
_diffrn_measured_fraction_theta_max 0.978
_diffrn_measurement_device_type 'CCD area detector'
_diffrn_measurement_method 'phi and omega scans'
_diffrn_radiation_monochromator graphite
_diffrn_radiation_source 'fine-focus sealed tube'
_diffrn_radiation_type MoK\a
_diffrn_radiation_wavelength 0.71073
_diffrn_reflns_av_R_equivalents 0.0314
_diffrn_reflns_av_sigmaI/netI 0.0314
_diffrn_reflns_limit_h_max 20
_diffrn_reflns_limit_h_min -20
_diffrn_reflns_limit_k_max 12
_diffrn_reflns_limit_k_min -12
_diffrn_reflns_limit_l_max 41
_diffrn_reflns_limit_l_min -41
_diffrn_reflns_number 41306
_diffrn_reflns_theta_full 27.52
_diffrn_reflns_theta_max 27.52
_diffrn_reflns_theta_min 1.27
_exptl_absorpt_coefficient_mu 1.133
_exptl_absorpt_correction_T_max 1.000000
_exptl_absorpt_correction_T_min 0.745731
_exptl_absorpt_correction_type multi-scan
_exptl_absorpt_process_details sadabs
_exptl_crystal_colour red
_exptl_crystal_density_diffrn 1.635
_exptl_crystal_density_meas 0
_exptl_crystal_density_method 'not measured'
_exptl_crystal_description rod
_exptl_crystal_F_000 2400
_exptl_crystal_size_max 0.51
_exptl_crystal_size_mid 0.06
_exptl_crystal_size_min 0.05
_refine_diff_density_max 2.115
_refine_diff_density_min -2.349
_refine_diff_density_rms 0.140
_refine_ls_extinction_method none
_refine_ls_goodness_of_fit_ref 1.051
_refine_ls_hydrogen_treatment mixed
_refine_ls_matrix_type full
_refine_ls_number_parameters 667
_refine_ls_number_reflns 10986
_refine_ls_number_restraints 0
_refine_ls_restrained_S_all 1.051
_refine_ls_R_factor_all 0.0756
_refine_ls_R_factor_gt 0.0659
_refine_ls_shift/su_max 0.023
_refine_ls_shift/su_mean 0.001
_refine_ls_structure_factor_coef Fsqd
_refine_ls_weighting_details 'calc w=1/[\s^2^(Fo^2^)+(0.1026P)^2^+20.2645P] where P=(Fo^2^+2Fc^2^)/3'
_refine_ls_weighting_scheme calc
_refine_ls_wR_factor_gt 0.1815
_refine_ls_wR_factor_ref 0.1898
_reflns_number_gt 9270
_reflns_number_total 10986
_reflns_threshold_expression >2sigma(I)
_cod_data_source_file ic0504442sup1.cif
_cod_data_source_block '[Cu(3-quindpm)(hfacac)]'
_cod_depositor_comments
;
The following automatic conversions were performed:

'_symmetry_cell_setting' value 'Monoclinic' changed to 'monoclinic'
according to /home/saulius/struct/CIF-dictionaries/cif_core.dic
dictionary named 'cif_core.dic' version 2.4.2 from 2011-04-26.

Automatic conversion script
Id: cif_fix_values 1891 2012-01-12 08:04:46Z andrius 
;
_cod_original_sg_symbol_H-M P2(1)/n
_cod_original_formula_sum 'C23.50 H13.50 Cl1.50 Cu F6 N3 O2'
_cod_database_code 4331519

loop_
_symmetry_equiv_pos_as_xyz
'x, y, z'
'-x+1/2, y+1/2, -z+1/2'
'-x, -y, -z'
'x-1/2, -y-1/2, z-1/2'

loop_
_atom_site_label
_atom_site_type_symbol
_atom_site_fract_x
_atom_site_fract_y
_atom_site_fract_z
_atom_site_U_iso_or_equiv
_atom_site_adp_type
_atom_site_occupancy
_atom_site_symmetry_multiplicity
_atom_site_calc_flag
_atom_site_refinement_flags
C1 C 0.0073(2) 0.8509(4) 0.25633(12) 0.0168(7) Uani 1 1 d .
H1 H -0.0439 0.8873 0.2431 0.020 Uiso 1 1 calc R
C2 C 0.0236(2) 0.8377(4) 0.30003(12) 0.0185(7) Uani 1 1 d .
H2 H -0.0134 0.8629 0.3208 0.022 Uiso 1 1 calc R
C3 C 0.1029(2) 0.7817(4) 0.30641(12) 0.0181(7) Uani 1 1 d .
H3 H 0.1316 0.7593 0.3326 0.022 Uiso 1 1 calc R
C4 C 0.1349(2) 0.7630(4) 0.26651(11) 0.0157(7) Uani 1 1 d .
C5 C 0.2150(2) 0.7123(4) 0.25797(12) 0.0157(7) Uani 1 1 d .
C6 C 0.2422(2) 0.6870(4) 0.21802(12) 0.0158(7) Uani 1 1 d .
C7 C 0.3232(2) 0.6387(4) 0.20756(13) 0.0204(8) Uani 1 1 d .
H7 H 0.3699 0.6142 0.2266 0.024 Uiso 1 1 calc R
C8 C 0.3213(3) 0.6342(4) 0.16478(13) 0.0227(8) Uani 1 1 d .
H8 H 0.3661 0.6055 0.1485 0.027 Uiso 1 1 calc R
C9 C 0.2401(3) 0.6804(4) 0.14979(12) 0.0199(8) Uani 1 1 d .
H9 H 0.2217 0.6890 0.1211 0.024 Uiso 1 1 calc R
C10 C 0.2776(2) 0.6878(4) 0.29424(11) 0.0158(7) Uani 1 1 d .
C11 C 0.1839(2) 1.0561(4) 0.19956(12) 0.0168(7) Uani 1 1 d .
H11 H 0.2015 0.9838 0.2183 0.020 Uiso 1 1 calc R
C12 C 0.1008(2) 1.1309(4) 0.14201(11) 0.0170(7) Uani 1 1 d .
C13 C 0.0369(3) 1.1040(4) 0.10976(13) 0.0226(8) Uani 1 1 d .
H13 H 0.0103 1.0157 0.1079 0.027 Uiso 1 1 calc R
C14 C 0.0131(3) 1.2040(5) 0.08142(13) 0.0258(9) Uani 1 1 d .
H14 H -0.0300 1.1845 0.0600 0.031 Uiso 1 1 calc R
C15 C 0.0511(3) 1.3354(4) 0.08328(12) 0.0236(8) Uani 1 1 d .
H15 H 0.0343 1.4033 0.0629 0.028 Uiso 1 1 calc R
C16 C 0.1125(3) 1.3660(4) 0.11438(12) 0.0218(8) Uani 1 1 d .
H16 H 0.1378 1.4553 0.1156 0.026 Uiso 1 1 calc R
C17 C 0.1384(2) 1.2645(4) 0.14479(12) 0.0171(7) Uani 1 1 d .
C18 C 0.1993(2) 1.2912(4) 0.17807(12) 0.0179(7) Uani 1 1 d .
H18 H 0.2244 1.3804 0.1813 0.021 Uiso 1 1 calc R
C19 C -0.1851(3) 0.8775(4) 0.14127(13) 0.0235(8) Uani 1 1 d .
C20 C -0.0943(2) 0.8249(4) 0.13631(12) 0.0189(7) Uani 1 1 d .
C21 C -0.0747(3) 0.7773(4) 0.09724(13) 0.0219(8) Uani 1 1 d .
H21 H -0.1187 0.7631 0.0758 0.026 Uiso 1 1 calc R
C22 C 0.0092(3) 0.7507(4) 0.08991(12) 0.0212(8) Uani 1 1 d .
C23 C 0.0312(3) 0.7265(5) 0.04473(13) 0.0290(9) Uani 1 1 d .
C24 C 0.5743(2) 0.6482(4) 0.19844(12) 0.0172(7) Uani 1 1 d .
H24 H 0.5311 0.6466 0.1762 0.021 Uiso 1 1 calc R
C25 C 0.5614(2) 0.6906(4) 0.23929(12) 0.0183(7) Uani 1 1 d .
H25 H 0.5095 0.7221 0.2493 0.022 Uiso 1 1 calc R
C26 C 0.6388(2) 0.6773(4) 0.26190(11) 0.0161(7) Uani 1 1 d .
H26 H 0.6505 0.6969 0.2907 0.019 Uiso 1 1 calc R
C27 C 0.6980(2) 0.6287(4) 0.23397(11) 0.0145(7) Uani 1 1 d .
C28 C 0.7854(2) 0.6033(4) 0.24261(11) 0.0133(7) Uani 1 1 d .
C29 C 0.8416(2) 0.5544(4) 0.21421(11) 0.0142(7) Uani 1 1 d .
C30 C 0.9309(2) 0.5354(4) 0.22093(12) 0.0168(7) Uani 1 1 d .
H30 H 0.9648 0.5544 0.2459 0.020 Uiso 1 1 calc R
C31 C 0.9590(2) 0.4843(4) 0.18453(12) 0.0198(8) Uani 1 1 d .
H31 H 1.0159 0.4600 0.1796 0.024 Uiso 1 1 calc R
C32 C 0.8867(2) 0.4752(4) 0.15597(12) 0.0194(8) Uani 1 1 d .
H32 H 0.8879 0.4433 0.1281 0.023 Uiso 1 1 calc R
C33 C 0.8208(2) 0.6318(4) 0.28595(11) 0.0136(7) Uani 1 1 d .
C34 C 0.8631(2) 0.5327(4) 0.31013(12) 0.0160(7) Uani 1 1 d .
H34 H 0.8740 0.4442 0.2988 0.019 Uiso 1 1 calc R
C35 C 0.6908(2) 0.2636(4) 0.19609(11) 0.0141(7) Uani 1 1 d .
H35 H 0.7174 0.3332 0.2134 0.017 Uiso 1 1 calc R
C36 C 0.6281(2) 0.1967(4) 0.13246(11) 0.0156(7) Uani 1 1 d .
C37 C 0.6046(3) 0.2269(4) 0.09014(12) 0.0227(8) Uani 1 1 d .
H37 H 0.6161 0.3158 0.0792 0.027 Uiso 1 1 calc R
C38 C 0.5655(3) 0.1291(5) 0.06494(14) 0.0334(11) Uani 1 1 d .
H38 H 0.5505 0.1501 0.0365 0.040 Uiso 1 1 calc R
C39 C 0.5471(4) -0.0022(5) 0.08054(14) 0.0357(11) Uani 1 1 d .
H39 H 0.5195 -0.0690 0.0626 0.043 Uiso 1 1 calc R
C40 C 0.5683(3) -0.0349(4) 0.12101(13) 0.0270(9) Uani 1 1 d .
H40 H 0.5551 -0.1240 0.1312 0.032 Uiso 1 1 calc R
C41 C 0.6098(2) 0.0635(4) 0.14809(12) 0.0173(7) Uani 1 1 d .
C42 C 0.4861(3) 0.6134(4) 0.05964(12) 0.0229(8) Uani 1 1 d .
C43 C 0.5794(3) 0.5868(4) 0.07412(12) 0.0187(7) Uani 1 1 d .
C44 C 0.6373(3) 0.5710(4) 0.04414(12) 0.0218(8) Uani 1 1 d .
H44 H 0.6213 0.5932 0.0159 0.026 Uiso 1 1 calc R
C45 C 0.7190(3) 0.5227(4) 0.05549(12) 0.0215(8) Uani 1 1 d .
C46 C 0.7762(3) 0.4883(7) 0.02017(14) 0.0393(13) Uani 1 1 d .
C47 C 0.731(2) 0.9110(17) 0.9418(12) 0.49(3) Uani 1 1 d .
H47 H 0.7912 0.8800 0.9396 0.586 Uiso 1 1 calc R
Cl1 Cl 0.7143(6) 1.0180(6) 0.9022(3) 0.329(6) Uani 1 1 d .
Cl2 Cl 0.6699(4) 0.7600(7) 0.92712(17) 0.194(2) Uani 1 1 d .
Cl3 Cl 0.7292(8) 0.9575(9) 0.9940(4) 0.434(9) Uani 1 1 d .
Cu1 Cu 0.07836(3) 0.79498(5) 0.175703(13) 0.01470(13) Uani 1 1 d .
Cu2 Cu 0.70136(3) 0.52893(5) 0.145464(13) 0.01431(13) Uani 1 1 d .
F1 F -0.18890(16) 1.0131(3) 0.13282(9) 0.0317(6) Uani 1 1 d .
F2 F -0.20764(16) 0.8600(3) 0.17962(8) 0.0296(6) Uani 1 1 d .
F3 F -0.24306(16) 0.8139(3) 0.11512(9) 0.0361(6) Uani 1 1 d .
F4 F 0.0475(3) 0.8434(4) 0.02705(10) 0.0688(12) Uani 1 1 d .
F5 F -0.0283(2) 0.6617(5) 0.02210(10) 0.0714(13) Uani 1 1 d .
F6 F 0.1003(3) 0.6485(5) 0.04353(10) 0.0616(11) Uani 1 1 d .
F7 F 0.44872(16) 0.7002(3) 0.08490(8) 0.0276(5) Uani 1 1 d .
F8 F 0.47583(18) 0.6647(3) 0.02128(8) 0.0360(6) Uani 1 1 d .
F9 F 0.44233(18) 0.4942(3) 0.05940(9) 0.0348(6) Uani 1 1 d .
F10 F 0.7379(2) 0.4047(8) -0.00695(15) 0.115(3) Uani 1 1 d .
F11 F 0.7935(3) 0.6024(7) -0.00030(15) 0.103(2) Uani 1 1 d .
F12 F 0.8492(2) 0.4378(4) 0.03365(9) 0.0534(9) Uani 1 1 d .
N1 N 0.07298(19) 0.8056(3) 0.23615(10) 0.0149(6) Uani 1 1 d .
N2 N 0.1916(2) 0.7108(3) 0.18132(10) 0.0157(6) Uani 1 1 d .
N3 N 0.1253(2) 1.0275(3) 0.16950(10) 0.0176(6) Uani 1 1 d .
N4 N 0.65541(19) 0.6102(3) 0.19477(9) 0.0149(6) Uani 1 1 d .
N5 N 0.8161(2) 0.5172(3) 0.17318(9) 0.0156(6) Uani 1 1 d .
N6 N 0.66754(19) 0.2966(3) 0.15734(10) 0.0144(6) Uani 1 1 d .
O1 O -0.04519(17) 0.8413(3) 0.16825(8) 0.0190(5) Uani 1 1 d .
O2 O 0.07347(18) 0.7534(3) 0.11524(9) 0.0220(6) Uani 1 1 d .
O3 O 0.59155(17) 0.5712(3) 0.11300(8) 0.0194(5) Uani 1 1 d .
O4 O 0.75172(18) 0.4972(3) 0.09119(8) 0.0213(6) Uani 1 1 d .

loop_
_atom_site_aniso_label
_atom_site_aniso_U_11
_atom_site_aniso_U_22
_atom_site_aniso_U_33
_atom_site_aniso_U_23
_atom_site_aniso_U_13
_atom_site_aniso_U_12
C1 0.0157(17) 0.0150(17) 0.0196(18) -0.0018(14) 0.0003(14) 0.0003(13)
C2 0.0182(18) 0.0202(18) 0.0174(17) -0.0007(14) 0.0039(14) -0.0017(14)
C3 0.0196(18) 0.0190(18) 0.0156(17) 0.0008(14) 0.0003(14) -0.0002(14)
C4 0.0161(17) 0.0150(17) 0.0155(17) 0.0012(14) -0.0014(13) 0.0005(13)
C5 0.0144(16) 0.0144(16) 0.0176(17) 0.0004(13) -0.0026(13) -0.0010(13)
C6 0.0144(17) 0.0146(17) 0.0182(17) -0.0008(14) -0.0003(13) -0.0007(13)
C7 0.0164(18) 0.0217(19) 0.0233(19) -0.0007(15) 0.0027(14) 0.0020(15)
C8 0.0195(19) 0.027(2) 0.0219(19) 0.0006(16) 0.0055(15) 0.0025(16)
C9 0.0225(19) 0.0222(19) 0.0154(17) 0.0017(15) 0.0042(14) -0.0019(15)
C10 0.0146(16) 0.0185(18) 0.0143(16) 0.0005(14) 0.0002(13) 0.0012(14)
C11 0.0158(17) 0.0175(17) 0.0170(17) 0.0022(14) -0.0005(13) 0.0002(14)
C12 0.0179(17) 0.0181(18) 0.0150(16) 0.0003(14) 0.0016(13) -0.0002(14)
C13 0.0230(19) 0.0214(19) 0.0224(19) 0.0000(16) -0.0042(15) -0.0054(15)
C14 0.027(2) 0.030(2) 0.0192(19) 0.0011(16) -0.0077(16) -0.0036(17)
C15 0.028(2) 0.024(2) 0.0174(18) 0.0052(15) -0.0057(16) 0.0010(16)
C16 0.027(2) 0.0201(19) 0.0181(18) 0.0012(15) -0.0006(15) -0.0025(16)
C17 0.0181(17) 0.0174(18) 0.0157(17) -0.0004(14) 0.0008(13) 0.0011(14)
C18 0.0196(18) 0.0166(17) 0.0174(17) 0.0000(14) 0.0015(14) -0.0013(14)
C19 0.0192(19) 0.023(2) 0.028(2) 0.0031(16) -0.0041(15) -0.0008(16)
C20 0.0181(18) 0.0166(17) 0.0210(18) 0.0024(14) -0.0042(14) -0.0024(14)
C21 0.0216(19) 0.023(2) 0.0199(18) -0.0006(15) -0.0061(15) -0.0039(15)
C22 0.028(2) 0.0180(18) 0.0172(18) -0.0018(15) -0.0008(15) -0.0036(16)
C23 0.034(2) 0.033(2) 0.019(2) -0.0037(17) 0.0001(17) -0.0046(19)
C24 0.0175(17) 0.0162(17) 0.0174(17) 0.0000(14) -0.0023(13) -0.0013(14)
C25 0.0164(17) 0.0189(18) 0.0197(18) -0.0024(14) 0.0024(14) -0.0013(14)
C26 0.0168(17) 0.0176(17) 0.0140(16) -0.0025(13) 0.0004(13) -0.0020(14)
C27 0.0156(16) 0.0134(16) 0.0144(16) 0.0004(13) 0.0003(13) -0.0017(13)
C28 0.0174(17) 0.0093(15) 0.0129(16) 0.0004(12) -0.0011(13) -0.0021(13)
C29 0.0165(17) 0.0129(16) 0.0130(16) 0.0007(13) 0.0000(13) -0.0011(13)
C30 0.0169(17) 0.0161(17) 0.0173(17) 0.0010(14) -0.0001(14) 0.0000(14)
C31 0.0173(18) 0.0219(19) 0.0206(18) 0.0009(15) 0.0037(14) 0.0017(14)
C32 0.0219(19) 0.0215(19) 0.0153(17) -0.0025(14) 0.0041(14) 0.0014(15)
C33 0.0134(16) 0.0162(17) 0.0109(15) -0.0015(13) -0.0001(12) -0.0010(13)
C34 0.0164(17) 0.0142(17) 0.0174(17) -0.0012(14) 0.0009(13) 0.0006(13)
C35 0.0141(16) 0.0135(16) 0.0146(16) -0.0016(13) -0.0004(13) 0.0000(13)
C36 0.0149(16) 0.0152(17) 0.0165(17) 0.0006(14) -0.0003(13) -0.0003(13)
C37 0.031(2) 0.0171(18) 0.0190(19) 0.0022(15) -0.0027(16) -0.0036(16)
C38 0.054(3) 0.027(2) 0.0173(19) 0.0033(17) -0.0131(19) -0.009(2)
C39 0.058(3) 0.025(2) 0.022(2) 0.0004(17) -0.013(2) -0.015(2)
C40 0.040(2) 0.020(2) 0.0192(19) 0.0025(16) -0.0070(17) -0.0102(17)
C41 0.0175(17) 0.0168(17) 0.0173(17) 0.0000(14) -0.0009(13) -0.0006(14)
C42 0.028(2) 0.024(2) 0.0159(18) 0.0018(15) -0.0033(15) -0.0003(16)
C43 0.0256(19) 0.0143(17) 0.0154(17) 0.0013(14) -0.0036(14) -0.0032(14)
C44 0.029(2) 0.024(2) 0.0125(17) 0.0022(15) -0.0023(14) -0.0042(16)
C45 0.024(2) 0.026(2) 0.0141(17) -0.0035(15) 0.0021(15) -0.0086(16)
C46 0.027(2) 0.079(4) 0.0120(19) -0.005(2) 0.0006(16) -0.001(2)
C47 0.64(5) 0.106(11) 0.82(6) 0.17(2) 0.69(5) 0.14(2)
Cl1 0.424(11) 0.154(4) 0.456(12) 0.120(6) 0.341(10) 0.107(6)
Cl2 0.180(4) 0.238(6) 0.165(4) -0.010(4) 0.019(3) -0.061(4)
Cl3 0.551(17) 0.248(9) 0.560(18) 0.128(10) 0.422(16) 0.129(10)
Cu1 0.0135(2) 0.0167(2) 0.0136(2) -0.00065(16) -0.00101(16) 0.00121(16)
Cu2 0.0165(2) 0.0161(2) 0.0101(2) -0.00060(16) -0.00044(16) -0.00087(16)
F1 0.0268(13) 0.0221(12) 0.0460(16) 0.0113(11) 0.0018(11) 0.0051(10)
F2 0.0220(12) 0.0317(14) 0.0358(14) 0.0086(11) 0.0064(10) 0.0055(10)
F3 0.0182(12) 0.0405(16) 0.0474(17) -0.0060(13) -0.0112(11) -0.0014(11)
F4 0.136(4) 0.044(2) 0.0292(16) 0.0077(15) 0.026(2) -0.015(2)
F5 0.064(2) 0.123(4) 0.0268(16) -0.034(2) 0.0038(15) -0.038(2)
F6 0.072(2) 0.087(3) 0.0266(15) -0.0082(17) 0.0142(15) 0.030(2)
F7 0.0265(13) 0.0307(13) 0.0251(12) -0.0035(10) -0.0022(10) 0.0045(10)
F8 0.0375(15) 0.0501(17) 0.0191(12) 0.0116(12) -0.0054(11) 0.0106(13)
F9 0.0317(14) 0.0282(13) 0.0422(16) -0.0008(12) -0.0129(12) -0.0085(11)
F10 0.041(2) 0.230(7) 0.076(3) -0.112(4) 0.015(2) -0.017(3)
F11 0.078(3) 0.156(5) 0.083(3) 0.080(3) 0.054(3) 0.042(3)
F12 0.0374(16) 0.099(3) 0.0243(14) -0.0095(16) 0.0063(12) 0.0183(18)
N1 0.0130(14) 0.0156(15) 0.0162(15) -0.0005(12) 0.0008(11) -0.0006(11)
N2 0.0163(15) 0.0151(15) 0.0157(15) -0.0007(12) 0.0010(12) 0.0001(12)
N3 0.0185(15) 0.0172(15) 0.0168(15) 0.0007(12) -0.0013(12) -0.0024(12)
N4 0.0162(14) 0.0143(14) 0.0140(14) 0.0004(11) -0.0002(11) -0.0013(12)
N5 0.0179(15) 0.0166(15) 0.0122(14) 0.0006(12) 0.0012(11) 0.0000(12)
N6 0.0135(14) 0.0146(14) 0.0150(14) 0.0016(11) 0.0010(11) -0.0002(11)
O1 0.0164(13) 0.0215(13) 0.0188(13) -0.0007(11) -0.0021(10) 0.0018(11)
O2 0.0215(14) 0.0273(15) 0.0169(13) -0.0027(11) -0.0005(10) 0.0007(12)
O3 0.0222(13) 0.0226(14) 0.0128(12) -0.0010(10) -0.0024(10) 0.0006(11)
O4 0.0224(14) 0.0299(15) 0.0115(12) -0.0021(11) 0.0008(10) -0.0012(12)

loop_
_atom_type_symbol
_atom_type_description
_atom_type_scat_dispersion_real
_atom_type_scat_dispersion_imag
_atom_type_scat_source
C C 0.0033 0.0016 'International Tables Vol C Tables 4.2.6.8 and 6.1.1.4'
H H 0.0000 0.0000 'International Tables Vol C Tables 4.2.6.8 and 6.1.1.4'
N N 0.0061 0.0033 'International Tables Vol C Tables 4.2.6.8 and 6.1.1.4'
O O 0.0106 0.0060 'International Tables Vol C Tables 4.2.6.8 and 6.1.1.4'
F F 0.0171 0.0103 'International Tables Vol C Tables 4.2.6.8 and 6.1.1.4'
Cu Cu 0.3201 1.2651 'International Tables Vol C Tables 4.2.6.8 and 6.1.1.4'
Cl Cl 0.1484 0.1585 'International Tables Vol C Tables 4.2.6.8 and 6.1.1.4'

loop_
_geom_angle_atom_site_label_1
_geom_angle_atom_site_label_2
_geom_angle_atom_site_label_3
_geom_angle
_geom_angle_site_symmetry_1
_geom_angle_site_symmetry_3
N1 C1 C2 111.3(3) . .
C3 C2 C1 106.4(3) . .
C2 C3 C4 107.2(3) . .
N1 C4 C5 124.1(3) . .
N1 C4 C3 108.6(3) . .
C5 C4 C3 127.2(3) . .
C4 C5 C6 125.5(3) . .
C4 C5 C10 117.1(3) . .
C6 C5 C10 117.3(3) . .
N2 C6 C5 123.4(3) . .
N2 C6 C7 108.7(3) . .
C5 C6 C7 127.8(4) . .
C8 C7 C6 107.1(3) . .
C7 C8 C9 106.5(3) . .
N2 C9 C8 111.3(3) . .
C18 C10 C11 118.3(3) 2_545 2_545
C18 C10 C5 121.5(3) 2_545 .
C11 C10 C5 120.3(3) 2_545 .
N3 C11 C10 124.2(3) . 2
N3 C12 C13 119.3(3) . .
N3 C12 C17 121.8(3) . .
C13 C12 C17 118.9(3) . .
C14 C13 C12 120.4(4) . .
C13 C14 C15 121.2(4) . .
C16 C15 C14 120.1(4) . .
C15 C16 C17 120.2(4) . .
C18 C17 C12 118.1(3) . .
C18 C17 C16 122.8(4) . .
C12 C17 C16 119.1(3) . .
C10 C18 C17 119.6(4) 2 .
F2 C19 F1 107.7(4) . .
F2 C19 F3 108.0(3) . .
F1 C19 F3 107.6(3) . .
F2 C19 C20 111.9(3) . .
F1 C19 C20 109.3(3) . .
F3 C19 C20 112.2(3) . .
O1 C20 C21 128.1(4) . .
O1 C20 C19 113.4(3) . .
C21 C20 C19 118.2(3) . .
C22 C21 C20 119.6(4) . .
O2 C22 C21 128.4(4) . .
O2 C22 C23 113.0(4) . .
C21 C22 C23 118.4(4) . .
F4 C23 F5 109.3(4) . .
F4 C23 F6 107.0(4) . .
F5 C23 F6 105.5(4) . .
F4 C23 C22 110.3(4) . .
F5 C23 C22 113.4(4) . .
F6 C23 C22 110.9(4) . .
N4 C24 C25 111.5(3) . .
C26 C25 C24 106.4(3) . .
C25 C26 C27 107.0(3) . .
N4 C27 C28 123.6(3) . .
N4 C27 C26 108.7(3) . .
C28 C27 C26 127.7(3) . .
C29 C28 C27 125.9(3) . .
C29 C28 C33 117.6(3) . .
C27 C28 C33 116.5(3) . .
N5 C29 C28 123.5(3) . .
N5 C29 C30 108.8(3) . .
C28 C29 C30 127.7(3) . .
C31 C30 C29 107.2(3) . .
C30 C31 C32 106.3(3) . .
N5 C32 C31 111.5(3) . .
C34 C33 C35 117.9(3) . 2_655
C34 C33 C28 122.2(3) . .
C35 C33 C28 119.9(3) 2_655 .
C33 C34 C41 119.4(3) . 2_655
N6 C35 C33 124.8(3) . 2_645
N6 C36 C37 119.4(3) . .
N6 C36 C41 121.7(3) . .
C37 C36 C41 118.9(3) . .
C38 C37 C36 120.3(4) . .
C37 C38 C39 120.7(4) . .
C40 C39 C38 120.7(4) . .
C39 C40 C41 120.2(4) . .
C34 C41 C40 122.5(4) 2_645 .
C34 C41 C36 118.3(3) 2_645 .
C40 C41 C36 119.2(3) . .
F8 C42 F7 107.6(3) . .
F8 C42 F9 106.8(3) . .
F7 C42 F9 107.1(3) . .
F8 C42 C43 113.1(3) . .
F7 C42 C43 112.2(3) . .
F9 C42 C43 109.8(3) . .
O3 C43 C44 128.2(4) . .
O3 C43 C42 113.2(3) . .
C44 C43 C42 118.3(3) . .
C43 C44 C45 119.9(4) . .
O4 C45 C44 128.1(4) . .
O4 C45 C46 114.4(4) . .
C44 C45 C46 117.4(4) . .
F12 C46 F10 110.3(5) . .
F12 C46 F11 105.7(5) . .
F10 C46 F11 106.6(5) . .
F12 C46 C45 112.9(4) . .
F10 C46 C45 111.1(4) . .
F11 C46 C45 109.9(5) . .
Cl1 C47 Cl3 124.8(12) . .
Cl1 C47 Cl2 105(3) . .
Cl3 C47 Cl2 114.6(8) . .
N1 Cu1 N2 92.11(13) . .
N1 Cu1 O2 170.12(13) . .
N2 Cu1 O2 88.55(12) . .
N1 Cu1 O1 89.62(12) . .
N2 Cu1 O1 168.35(12) . .
O2 Cu1 O1 87.80(11) . .
N1 Cu1 N3 94.04(12) . .
N2 Cu1 N3 96.52(12) . .
O2 Cu1 N3 95.68(12) . .
O1 Cu1 N3 94.84(11) . .
N4 Cu2 N5 92.22(13) . .
N4 Cu2 O4 165.19(13) . .
N5 Cu2 O4 88.61(12) . .
N4 Cu2 O3 89.05(12) . .
N5 Cu2 O3 170.06(12) . .
O4 Cu2 O3 87.67(11) . .
N4 Cu2 N6 98.63(12) . .
N5 Cu2 N6 94.80(12) . .
O4 Cu2 N6 96.04(12) . .
O3 Cu2 N6 94.74(11) . .
C1 N1 C4 106.5(3) . .
C1 N1 Cu1 126.4(3) . .
C4 N1 Cu1 127.1(2) . .
C9 N2 C6 106.3(3) . .
C9 N2 Cu1 125.8(3) . .
C6 N2 Cu1 127.4(2) . .
C11 N3 C12 118.0(3) . .
C11 N3 Cu1 110.0(2) . .
C12 N3 Cu1 132.0(2) . .
C24 N4 C27 106.4(3) . .
C24 N4 Cu2 126.4(3) . .
C27 N4 Cu2 127.1(2) . .
C32 N5 C29 106.2(3) . .
C32 N5 Cu2 126.5(3) . .
C29 N5 Cu2 127.2(2) . .
C35 N6 C36 117.7(3) . .
C35 N6 Cu2 109.7(2) . .
C36 N6 Cu2 132.6(2) . .
C20 O1 Cu1 127.5(3) . .
C22 O2 Cu1 127.9(3) . .
C43 O3 Cu2 127.3(3) . .
C45 O4 Cu2 127.7(3) . .

loop_
_geom_bond_atom_site_label_1
_geom_bond_atom_site_label_2
_geom_bond_distance
_geom_bond_site_symmetry_2
C1 N1 1.336(5) .
C1 C2 1.415(5) .
C2 C3 1.363(5) .
C3 C4 1.424(5) .
C4 N1 1.390(5) .
C4 C5 1.400(5) .
C5 C6 1.406(5) .
C5 C10 1.489(5) .
C6 N2 1.394(5) .
C6 C7 1.422(5) .
C7 C8 1.375(6) .
C8 C9 1.406(6) .
C9 N2 1.347(5) .
C10 C18 1.369(5) 2_545
C10 C11 1.418(5) 2_545
C11 N3 1.315(5) .
C11 C10 1.418(5) 2
C12 N3 1.370(5) .
C12 C13 1.415(5) .
C12 C17 1.420(5) .
C13 C14 1.361(6) .
C14 C15 1.403(6) .
C15 C16 1.370(5) .
C16 C17 1.423(5) .
C17 C18 1.407(5) .
C18 C10 1.369(5) 2
C19 F2 1.320(5) .
C19 F1 1.338(5) .
C19 F3 1.343(5) .
C19 C20 1.536(6) .
C20 O1 1.249(5) .
C20 C21 1.394(6) .
C21 C22 1.384(6) .
C22 O2 1.251(5) .
C22 C23 1.536(6) .
C23 F4 1.298(6) .
C23 F5 1.303(5) .
C23 F6 1.326(6) .
C24 N4 1.343(5) .
C24 C25 1.406(5) .
C25 C26 1.379(5) .
C26 C27 1.421(5) .
C27 N4 1.395(4) .
C27 C28 1.406(5) .
C28 C29 1.400(5) .
C28 C33 1.488(5) .
C29 N5 1.397(5) .
C29 C30 1.419(5) .
C30 C31 1.374(5) .
C31 C32 1.411(5) .
C32 N5 1.342(5) .
C33 C34 1.374(5) .
C33 C35 1.415(5) 2_655
C34 C41 1.411(5) 2_655
C35 N6 1.312(5) .
C35 C33 1.415(5) 2_645
C36 N6 1.372(5) .
C36 C37 1.414(5) .
C36 C41 1.419(5) .
C37 C38 1.362(6) .
C38 C39 1.403(6) .
C39 C40 1.356(6) .
C40 C41 1.416(5) .
C41 C34 1.411(5) 2_645
C42 F8 1.329(5) .
C42 F7 1.334(5) .
C42 F9 1.342(5) .
C42 C43 1.530(6) .
C43 O3 1.260(5) .
C43 C44 1.385(6) .
C44 C45 1.391(6) .
C45 O4 1.248(5) .
C45 C46 1.538(6) .
C46 F12 1.293(6) .
C46 F10 1.304(6) .
C46 F11 1.323(8) .
C47 Cl1 1.65(3) .
C47 Cl3 1.74(4) .
C47 Cl2 1.79(3) .
Cu1 N1 1.955(3) .
Cu1 N2 1.955(3) .
Cu1 O2 1.982(3) .
Cu1 O1 1.994(3) .
Cu1 N3 2.378(3) .
Cu2 N4 1.956(3) .
Cu2 N5 1.958(3) .
Cu2 O4 1.994(3) .
Cu2 O3 1.994(3) .
Cu2 N6 2.345(3) .
